data_4344279
loop_
_publ_author_name
'Pretzer, W.R.'
'Hilty, T.K.'
'Rudolph, R.W.'

_publ_section_title
;
 Crystal and Molecular Structure of 2,2'-Bis(1-thia-closo-decaborane(8)),
 2,2'-(1-B9 H8 S)2
;
_journal_name_full 'Inorganic Chemistry'
_journal_page_first 2459
_journal_page_last 2462
_journal_volume 14
_journal_year 1975
_chemical_formula_sum 'B18 H16 S2'
_chemical_name_systematic '(B9 H8 S)2'
_space_group_IT_number 14
_symmetry_space_group_name_Hall '-P 2yn'
_symmetry_space_group_name_H-M 'P 1 21/n 1'
_cell_angle_alpha 90
_cell_angle_beta 95.72
_cell_angle_gamma 90
_cell_formula_units_Z 2
_cell_length_a 12.184
_cell_length_b 9.777
_cell_length_c 6.601
_cell_volume 782.415
_citation_journal_id_ASTM INOCAJ
_cod_data_source_file Pretzer_INOCAJ_1975_1607.cif
_cod_data_source_block H16B18S2
_cod_original_cell_volume 782.4155
_cod_original_sg_symbol_Hall '-P 2ybc (x-z,y,z)'
_cod_original_formula_sum 'H16 B18 S2'
_cod_database_code 4344279

loop_
_symmetry_equiv_pos_as_xyz
x,y,z
-x+1/2,y+1/2,-z+1/2
-x,-y,-z
x-1/2,-y-1/2,z-1/2

loop_
_atom_site_label
_atom_site_type_symbol
_atom_site_fract_x
_atom_site_fract_y
_atom_site_fract_z
_atom_site_occupancy
_atom_site_U_iso_or_equiv
H1 H 0.476 0.1274 0.0515 1 0.0
B5 B 0.64048 0.07776 0.31058 1 0.0
H4 H 0.3356 0.0188 0.7523 1 0.0
B1 B 0.52721 0.07326 0.46163 1 0.0
B7 B 0.65947 0.31827 0.47884 1 0.0
S1 S 0.41918 0.21309 0.38783 1 0.0
H5 H 0.665 0.2993 0.0722 1 0.0
B9 B 0.73879 0.19181 0.39753 1 0.0
H3 H 0.5172 0.291 0.728 1 0.0
H2 H 0.4991 0.4343 0.2701 1 0.0
B3 B 0.53347 0.33683 0.32021 1 0.0
H8 H 0.8309 0.1829 0.4021 1 0.0
H6 H 0.6944 0.4131 0.5473 1 0.0
B4 B 0.54131 0.25325 0.58513 1 0.0
H7 H 0.6903 0.0973 0.718 1 0.0
B6 B 0.64474 0.2547 0.21492 1 0.0
B2 B 0.51957 0.1597 0.19609 1 0.0
B8 B 0.6555 0.14115 0.57421 1 0.0
